data_7008596
loop_
_publ_author_name
'Bond, Andrew D.'
'Derossi, Sofia'
'Harding, Charles J.'
'McInnes, Eric J. L.'
'McKee, Vickie'
'McKenzie, Christine J.'
'Nelson, Jane'
'Wolowska, Joanna'

_publ_section_title
;
 Cascade complexation: a single cyano bridge links a pair of Cu(II)
 cations.
;
_journal_issue 14
_journal_name_full 'Dalton transactions (Cambridge, England : 2003)'
_journal_page_first 2403
_journal_page_last 2409
_journal_paper_doi 10.1039/b504916d
_journal_year 2005
_chemical_formula_moiety 'C37 H54 Cu2 N9, 3(Cl O4)'
_chemical_formula_sum 'C37 H54 Cl3 Cu2 N9 O12'
_chemical_formula_weight 1050.32
_chemical_name_common '[Cu~2~(CN)L^2^](ClO~4~)~3~'
_space_group_IT_number 176
_symmetry_cell_setting hexagonal
_symmetry_space_group_name_Hall '-P 6c'
_symmetry_space_group_name_H-M 'P 63/m'
_atom_sites_solution_hydrogens geom
_atom_sites_solution_primary direct
_atom_sites_solution_secondary difmap
_cell_angle_alpha 90.00
_cell_angle_beta 90.00
_cell_angle_gamma 120.00
_cell_formula_units_Z 2
_cell_length_a 10.385(2)
_cell_length_b 10.385(2)
_cell_length_c 24.107(7)
_cell_measurement_reflns_used 1433
_cell_measurement_temperature 180(2)
_cell_measurement_theta_max 22.64
_cell_measurement_theta_min 2.42
_cell_volume 2251.6(9)
_computing_cell_refinement 'SAINT v.7.06a (Bruker, 2003)'
_computing_data_collection 'APEX2 v.1.0-8 (Bruker-Nonius, 2003)'
_computing_data_reduction 'SAINT v.7.06a (Bruker, 2003)'
_computing_molecular_graphics 'SHELXTL v.6.10 (Sheldrick, 2000)'
_computing_publication_material 'SHELXTL v.6.10 (Sheldrick, 2000)'
_computing_structure_refinement 'SHELXTL v.6.10 (Sheldrick, 2000)'
_computing_structure_solution 'SHELXTL v.6.10 (Sheldrick, 2000)'
_diffrn_ambient_temperature 180(2)
_diffrn_measured_fraction_theta_full 0.996
_diffrn_measured_fraction_theta_max 0.996
_diffrn_measurement_device_type 'Bruker-Nonius X8APEX-II CCD'
_diffrn_measurement_method 'thin-slice \w and \f scans'
_diffrn_radiation_monochromator graphite
_diffrn_radiation_source 'fine-focus sealed tube'
_diffrn_radiation_type MoK\a
_diffrn_radiation_wavelength 0.71073
_diffrn_reflns_av_R_equivalents 0.0759
_diffrn_reflns_av_sigmaI/netI 0.0516
_diffrn_reflns_limit_h_max 10
_diffrn_reflns_limit_h_min -12
_diffrn_reflns_limit_k_max 12
_diffrn_reflns_limit_k_min -12
_diffrn_reflns_limit_l_max 21
_diffrn_reflns_limit_l_min -29
_diffrn_reflns_number 10659
_diffrn_reflns_theta_full 25.68
_diffrn_reflns_theta_max 25.68
_diffrn_reflns_theta_min 3.92
_diffrn_standards_number 0
_exptl_absorpt_coefficient_mu 1.192
_exptl_absorpt_correction_T_max 0.943
_exptl_absorpt_correction_T_min 0.702
_exptl_absorpt_correction_type multi-scan
_exptl_absorpt_process_details
;
SADABS v.2.10 (Sheldrick, 2003)
Ratio of minimum to maximum apparent transmission: 0.744432
;
_exptl_crystal_colour green
_exptl_crystal_density_diffrn 1.549
_exptl_crystal_density_method 'not measured'
_exptl_crystal_description block
_exptl_crystal_F_000 1088
_exptl_crystal_size_max 0.08
_exptl_crystal_size_mid 0.05
_exptl_crystal_size_min 0.05
_refine_diff_density_max 1.535
_refine_diff_density_min -0.646
_refine_diff_density_rms 0.098
_refine_ls_extinction_method none
_refine_ls_goodness_of_fit_ref 1.051
_refine_ls_hydrogen_treatment constr
_refine_ls_matrix_type full
_refine_ls_number_parameters 112
_refine_ls_number_reflns 1468
_refine_ls_number_restraints 17
_refine_ls_restrained_S_all 1.056
_refine_ls_R_factor_all 0.0938
_refine_ls_R_factor_gt 0.0560
_refine_ls_shift/su_max 0.000
_refine_ls_shift/su_mean 0.000
_refine_ls_structure_factor_coef Fsqd
_refine_ls_weighting_details 'calc w=1/[\s^2^(Fo^2^)+(0.0720P)^2^+5.6209P] where P=(Fo^2^+2Fc^2^)/3'
_refine_ls_weighting_scheme calc
_refine_ls_wR_factor_gt 0.1414
_refine_ls_wR_factor_ref 0.1616
_reflns_number_gt 988
_reflns_number_total 1468
_reflns_threshold_expression I>2\s(I)
_cod_data_source_file b504916d.txt
_cod_data_source_block 3
_cod_database_code 7008596

loop_
_symmetry_equiv_pos_as_xyz
'x, y, z'
'-y, x-y, z'
'-x+y, -x, z'
'-x, -y, z+1/2'
'y, -x+y, z+1/2'
'x-y, x, z+1/2'
'-x, -y, -z'
'y, -x+y, -z'
'x-y, x, -z'
'x, y, -z-1/2'
'-y, x-y, -z-1/2'
'-x+y, -x, -z-1/2'

loop_
_atom_site_label
_atom_site_type_symbol
_atom_site_fract_x
_atom_site_fract_y
_atom_site_fract_z
_atom_site_U_iso_or_equiv
_atom_site_adp_type
_atom_site_occupancy
_atom_site_symmetry_multiplicity
_atom_site_calc_flag
_atom_site_refinement_flags
_atom_site_disorder_assembly
_atom_site_disorder_group
Cu1 Cu 0.6667 0.3333 0.14460(4) 0.0277(3) Uani 1 3 d S . .
N1 N 0.6667 0.3333 0.0590(3) 0.0297(15) Uani 1 3 d S . .
N2 N 0.4730(4) 0.3540(4) 0.13530(15) 0.0290(9) Uani 1 1 d . . .
H2 H 0.4846 0.4286 0.1596 0.035 Uiso 1 1 calc R . .
C1 C 0.5268(6) 0.3258(6) 0.0395(2) 0.0378(13) Uani 1 1 d . . .
H1A H 0.4456 0.2208 0.0384 0.045 Uiso 1 1 calc R . .
H1B H 0.5410 0.3671 0.0016 0.045 Uiso 1 1 calc R . .
C2 C 0.4853(6) 0.4142(6) 0.0787(2) 0.0370(12) Uani 1 1 d . . .
H2A H 0.5625 0.5207 0.0778 0.044 Uiso 1 1 calc R . .
H2B H 0.3894 0.4048 0.0674 0.044 Uiso 1 1 calc R . .
C3 C 0.3201(5) 0.2248(5) 0.14535(19) 0.0314(11) Uani 1 1 d . . .
H3A H 0.2933 0.1522 0.1147 0.038 Uiso 1 1 calc R . .
H3B H 0.2476 0.2602 0.1455 0.038 Uiso 1 1 calc R . .
C4 C 0.3110(5) 0.1492(5) 0.19959(19) 0.0280(11) Uani 1 1 d . . .
C5 C 0.3065(5) 0.0135(5) 0.2003(2) 0.0297(11) Uani 1 1 d . . .
H5A H 0.3045 -0.0333 0.1662 0.036 Uiso 1 1 calc R . .
C6 C 0.3051(8) -0.0554(8) 0.2500 0.0332(16) Uani 1 2 d S . .
H6A H 0.3031 -0.1478 0.2500 0.040 Uiso 1 2 calc SR . .
C7 C 0.3116(7) 0.2156(8) 0.2500 0.0302(15) Uani 1 2 d S . .
H7A H 0.3125 0.3075 0.2500 0.036 Uiso 1 2 calc SR . .
N100 N 0.6667 0.3333 0.2262(3) 0.0266(16) Uani 0.50 3 d SP . .
C100 C 0.6667 0.3333 0.2262(3) 0.0266(16) Uani 0.50 3 d SP . .
Cl1 Cl 0.3333 0.6667 0.14183(10) 0.0418(6) Uani 1 3 d SD . .
O1A O 0.3333 0.6667 0.0842(2) 0.156(6) Uani 1 3 d SD . .
O1B O 0.3408(5) 0.5426(4) 0.16275(18) 0.0693(14) Uani 1 1 d D . .
Cl2 Cl 0.0394(14) 0.1109(11) 0.0066(5) 0.076(3) Uiso 0.17 1 d PD A -1
O2A O 0.025(5) 0.004(3) 0.0461(7) 0.088(10) Uiso 0.17 1 d PD A -1
O2B O 0.0350(19) 0.2296(15) 0.0337(7) 0.108(6) Uiso 0.33 1 d PD A -1
O2C O 0.176(2) 0.167(3) -0.0216(14) 0.055(13) Uiso 0.08 1 d PD A -1
O2D O -0.079(3) 0.044(3) -0.0318(11) 0.066(16) Uiso 0.08 1 d PD A -1

loop_
_atom_site_aniso_label
_atom_site_aniso_U_11
_atom_site_aniso_U_22
_atom_site_aniso_U_33
_atom_site_aniso_U_23
_atom_site_aniso_U_13
_atom_site_aniso_U_12
Cu1 0.0315(4) 0.0315(4) 0.0202(5) 0.000 0.000 0.0158(2)
N1 0.033(2) 0.033(2) 0.022(4) 0.000 0.000 0.0167(12)
N2 0.034(2) 0.030(2) 0.025(2) 0.0007(17) 0.0000(17) 0.0173(18)
C1 0.045(3) 0.044(3) 0.025(3) 0.002(2) -0.003(2) 0.022(3)
C2 0.042(3) 0.042(3) 0.030(3) 0.006(2) -0.002(2) 0.024(3)
C3 0.027(2) 0.033(3) 0.034(3) -0.003(2) -0.004(2) 0.014(2)
C4 0.023(2) 0.030(3) 0.029(3) 0.000(2) -0.0034(19) 0.012(2)
C5 0.025(2) 0.029(3) 0.032(3) -0.003(2) 0.001(2) 0.011(2)
C6 0.033(4) 0.028(4) 0.039(4) 0.000 0.000 0.015(3)
C7 0.029(4) 0.031(4) 0.033(4) 0.000 0.000 0.017(3)
N100 0.027(2) 0.027(2) 0.026(4) 0.000 0.000 0.0134(11)
C100 0.027(2) 0.027(2) 0.026(4) 0.000 0.000 0.0134(11)
Cl1 0.0398(8) 0.0398(8) 0.0458(14) 0.000 0.000 0.0199(4)
O1A 0.205(9) 0.205(9) 0.060(7) 0.000 0.000 0.102(5)
O1B 0.053(3) 0.042(2) 0.119(4) 0.012(3) 0.021(3) 0.029(2)

loop_
_atom_type_symbol
_atom_type_description
_atom_type_scat_dispersion_real
_atom_type_scat_dispersion_imag
_atom_type_scat_source
C C 0.0033 0.0016 'International Tables Vol C Tables 4.2.6.8 and 6.1.1.4'
H H 0.0000 0.0000 'International Tables Vol C Tables 4.2.6.8 and 6.1.1.4'
N N 0.0061 0.0033 'International Tables Vol C Tables 4.2.6.8 and 6.1.1.4'
O O 0.0106 0.0060 'International Tables Vol C Tables 4.2.6.8 and 6.1.1.4'
Cl Cl 0.1484 0.1585 'International Tables Vol C Tables 4.2.6.8 and 6.1.1.4'
Cu Cu 0.3201 1.2651 'International Tables Vol C Tables 4.2.6.8 and 6.1.1.4'

loop_
_geom_angle_atom_site_label_1
_geom_angle_atom_site_label_2
_geom_angle_atom_site_label_3
_geom_angle
_geom_angle_site_symmetry_1
_geom_angle_site_symmetry_3
_geom_angle_publ_flag
N100 Cu1 N1 180.000(1) . . ?
N100 Cu1 N2 96.02(10) . 3_665 ?
N1 Cu1 N2 83.98(10) . 3_665 ?
N100 Cu1 N2 96.02(10) . . ?
N1 Cu1 N2 83.98(10) . . ?
N2 Cu1 N2 118.91(4) 3_665 . ?
N100 Cu1 N2 96.02(10) . 2_655 ?
N1 Cu1 N2 83.98(10) . 2_655 ?
N2 Cu1 N2 118.92(4) 3_665 2_655 ?
N2 Cu1 N2 118.91(4) . 2_655 ?
C1 N1 C1 110.6(3) 2_655 . ?
C1 N1 C1 110.6(3) 2_655 3_665 ?
C1 N1 C1 110.6(3) . 3_665 ?
C1 N1 Cu1 108.4(3) 2_655 . ?
C1 N1 Cu1 108.4(3) . . ?
C1 N1 Cu1 108.4(3) 3_665 . ?
C2 N2 C3 110.8(4) . . ?
C2 N2 Cu1 104.6(3) . . ?
C3 N2 Cu1 121.4(3) . . ?
C2 N2 H2 106.3 . . ?
C3 N2 H2 106.3 . . ?
Cu1 N2 H2 106.3 . . ?
N1 C1 C2 109.5(4) . . ?
N1 C1 H1A 109.8 . . ?
C2 C1 H1A 109.8 . . ?
N1 C1 H1B 109.8 . . ?
C2 C1 H1B 109.8 . . ?
H1A C1 H1B 108.2 . . ?
N2 C2 C1 108.0(4) . . ?
N2 C2 H2A 110.1 . . ?
C1 C2 H2A 110.1 . . ?
N2 C2 H2B 110.1 . . ?
C1 C2 H2B 110.1 . . ?
H2A C2 H2B 108.4 . . ?
N2 C3 C4 111.7(4) . . ?
N2 C3 H3A 109.3 . . ?
C4 C3 H3A 109.3 . . ?
N2 C3 H3B 109.3 . . ?
C4 C3 H3B 109.3 . . ?
H3A C3 H3B 107.9 . . ?
C5 C4 C7 118.7(5) . . ?
C5 C4 C3 120.2(4) . . ?
C7 C4 C3 121.1(4) . . ?
C4 C5 C6 121.3(5) . . ?
C4 C5 H5A 119.3 . . ?
C6 C5 H5A 119.3 . . ?
C5 C6 C5 118.8(6) 10_556 . ?
C5 C6 H6A 120.6 10_556 . ?
C5 C6 H6A 120.6 . . ?
C4 C7 C4 121.1(6) 10_556 . ?
C4 C7 H7A 119.4 10_556 . ?
C4 C7 H7A 119.4 . . ?
C100 N100 Cu1 179.998(1) 10_556 . ?
O1A Cl1 O1B 110.78(17) . 3_565 ?
O1A Cl1 O1B 110.78(17) . 2_665 ?
O1B Cl1 O1B 108.13(18) 3_565 2_665 ?
O1A Cl1 O1B 110.78(17) . . ?
O1B Cl1 O1B 108.13(18) 3_565 . ?
O1B Cl1 O1B 108.13(18) 2_665 . ?
O2A Cl2 O2C 109.6(4) . . ?
O2A Cl2 O2D 109.5(4) . . ?
O2C Cl2 O2D 109.6(4) . . ?
O2A Cl2 O2B 109.6(4) . . ?
O2C Cl2 O2B 109.3(4) . . ?
O2D Cl2 O2B 109.3(4) . . ?

loop_
_geom_bond_atom_site_label_1
_geom_bond_atom_site_label_2
_geom_bond_distance
_geom_bond_site_symmetry_2
_geom_bond_publ_flag
Cu1 N100 1.967(7) . ?
Cu1 N1 2.064(7) . ?
Cu1 N2 2.138(4) 3_665 ?
Cu1 N2 2.138(4) . ?
Cu1 N2 2.138(4) 2_655 ?
N1 C1 1.491(5) 2_655 ?
N1 C1 1.491(5) . ?
N1 C1 1.491(5) 3_665 ?
N2 C2 1.478(6) . ?
N2 C3 1.500(6) . ?
N2 H2 0.9300 . ?
C1 C2 1.523(7) . ?
C1 H1A 0.9900 . ?
C1 H1B 0.9900 . ?
C2 H2A 0.9900 . ?
C2 H2B 0.9900 . ?
C3 C4 1.504(6) . ?
C3 H3A 0.9900 . ?
C3 H3B 0.9900 . ?
C4 C5 1.387(6) . ?
C4 C7 1.395(6) . ?
C5 C6 1.391(6) . ?
C5 H5A 0.9500 . ?
C6 C5 1.391(6) 10_556 ?
C6 H6A 0.9500 . ?
C7 C4 1.395(6) 10_556 ?
C7 H7A 0.9500 . ?
N100 C100 1.149(14) 10_556 ?
Cl1 O1A 1.389(6) . ?
Cl1 O1B 1.421(4) 3_565 ?
Cl1 O1B 1.421(4) 2_665 ?
Cl1 O1B 1.421(4) . ?
Cl2 O2A 1.411(6) . ?
Cl2 O2C 1.412(6) . ?
Cl2 O2D 1.412(6) . ?
Cl2 O2B 1.416(6) . ?

loop_
_geom_torsion_atom_site_label_1
_geom_torsion_atom_site_label_2
_geom_torsion_atom_site_label_3
_geom_torsion_atom_site_label_4
_geom_torsion
_geom_torsion_site_symmetry_1
_geom_torsion_site_symmetry_2
_geom_torsion_site_symmetry_3
_geom_torsion_site_symmetry_4
_geom_torsion_publ_flag
N2 Cu1 N1 C1 112.2(2) 3_665 . . 2_655 ?
N2 Cu1 N1 C1 -127.8(2) . . . 2_655 ?
N2 Cu1 N1 C1 -7.8(2) 2_655 . . 2_655 ?
N2 Cu1 N1 C1 -127.8(2) 3_665 . . . ?
N2 Cu1 N1 C1 -7.8(2) . . . . ?
N2 Cu1 N1 C1 112.2(2) 2_655 . . . ?
N2 Cu1 N1 C1 -7.8(2) 3_665 . . 3_665 ?
N2 Cu1 N1 C1 112.2(2) . . . 3_665 ?
N2 Cu1 N1 C1 -127.8(2) 2_655 . . 3_665 ?
N100 Cu1 N2 C2 158.6(3) . . . . ?
N1 Cu1 N2 C2 -21.4(3) . . . . ?
N2 Cu1 N2 C2 58.3(4) 3_665 . . . ?
N2 Cu1 N2 C2 -101.1(3) 2_655 . . . ?
N100 Cu1 N2 C3 -75.3(3) . . . . ?
N1 Cu1 N2 C3 104.7(3) . . . . ?
N2 Cu1 N2 C3 -175.5(2) 3_665 . . . ?
N2 Cu1 N2 C3 25.0(4) 2_655 . . . ?
C1 N1 C1 C2 154.3(5) 2_655 . . . ?
C1 N1 C1 C2 -82.9(6) 3_665 . . . ?
Cu1 N1 C1 C2 35.7(4) . . . . ?
C3 N2 C2 C1 -86.3(5) . . . . ?
Cu1 N2 C2 C1 46.2(4) . . . . ?
N1 C1 C2 N2 -56.4(5) . . . . ?
C2 N2 C3 C4 172.4(4) . . . . ?
Cu1 N2 C3 C4 49.1(5) . . . . ?
N2 C3 C4 C5 -105.0(5) . . . . ?
N2 C3 C4 C7 72.9(6) . . . . ?
C7 C4 C5 C6 -1.0(7) . . . . ?
C3 C4 C5 C6 177.0(5) . . . . ?
C4 C5 C6 C5 0.7(9) . . . 10_556 ?
C5 C4 C7 C4 1.3(9) . . . 10_556 ?
C3 C4 C7 C4 -176.6(4) . . . 10_556 ?
